data_7206875
loop_
_publ_author_name
'Stefankiewicz, Artur R.'
'De Cian, Andr\'e'
'Harrowfield, Jack'

_publ_section_title
;
 Helix-helix interactions -- homochirality and heterochirality
;
_journal_issue 24
_journal_name_full CrystEngComm
_journal_page_first 7207
_journal_paper_doi 10.1039/c1ce06081c
_journal_volume 13
_journal_year 2011
_chemical_formula_sum 'C11 H13 N3 O S'
_chemical_formula_weight 235.30
_chemical_name_systematic
;
?
;
_space_group_IT_number 14
_symmetry_cell_setting monoclinic
_symmetry_space_group_name_Hall '-P 2ybc'
_symmetry_space_group_name_H-M 'P 1 21/c 1'
_atom_sites_solution_hydrogens geom
_atom_sites_solution_primary direct
_atom_sites_solution_secondary difmap
_audit_creation_method SHELXL-97
_cell_angle_alpha 90.00
_cell_angle_beta 103.0690(9)
_cell_angle_gamma 90.00
_cell_formula_units_Z 4
_cell_length_a 8.0960(2)
_cell_length_b 9.8380(2)
_cell_length_c 15.2620(5)
_cell_measurement_reflns_used 3213
_cell_measurement_temperature 173(2)
_cell_measurement_theta_max 30.034
_cell_measurement_theta_min 1.358
_cell_volume 1184.11(5)
_computing_cell_refinement 'Denzo (Nonius B.V., 1998)'
_computing_data_collection 'Collect (Nonius B.V., 1998)'
_computing_data_reduction 'Denzo (Nonius B.V., 1998)'
_computing_molecular_graphics 'PLATON 98 (Spek, 1998)'
_computing_publication_material 'SHELXL-97 (Sheldrick, 1997)'
_computing_structure_refinement 'SHELXL-97 (Sheldrick, 1997)'
_computing_structure_solution 'SHELXS-97 (Sheldrick, 1997)'
_diffrn_ambient_temperature 173(2)
_diffrn_measured_fraction_theta_full 0.997
_diffrn_measured_fraction_theta_max 0.997
_diffrn_measurement_device_type KappaCCD
_diffrn_measurement_method '\p scans'
_diffrn_radiation_monochromator graphite
_diffrn_radiation_source 'fine-focus sealed tube'
_diffrn_radiation_type MoK\a
_diffrn_radiation_wavelength 0.71073
_diffrn_reflns_av_R_equivalents 0.0177
_diffrn_reflns_av_sigmaI/netI 0.0385
_diffrn_reflns_limit_h_max 11
_diffrn_reflns_limit_h_min -11
_diffrn_reflns_limit_k_max 13
_diffrn_reflns_limit_k_min -10
_diffrn_reflns_limit_l_max 21
_diffrn_reflns_limit_l_min -21
_diffrn_reflns_number 5856
_diffrn_reflns_theta_full 30.01
_diffrn_reflns_theta_max 30.01
_diffrn_reflns_theta_min 3.31
_exptl_absorpt_coefficient_mu 0.256
_exptl_absorpt_correction_type none
_exptl_crystal_colour colorless
_exptl_crystal_density_diffrn 1.320
_exptl_crystal_density_method 'not measured'
_exptl_crystal_description prism
_exptl_crystal_F_000 496
_exptl_crystal_size_max 0.18
_exptl_crystal_size_mid 0.14
_exptl_crystal_size_min 0.14
_refine_diff_density_max 0.343
_refine_diff_density_min -0.397
_refine_diff_density_rms 0.053
_refine_ls_extinction_method none
_refine_ls_goodness_of_fit_ref 1.046
_refine_ls_hydrogen_treatment mixed
_refine_ls_matrix_type full
_refine_ls_number_parameters 146
_refine_ls_number_reflns 3443
_refine_ls_number_restraints 0
_refine_ls_restrained_S_all 1.046
_refine_ls_R_factor_all 0.0634
_refine_ls_R_factor_gt 0.0473
_refine_ls_shift/su_max 0.001
_refine_ls_shift/su_mean 0.000
_refine_ls_structure_factor_coef Fsqd
_refine_ls_weighting_details 'calc w=1/[\s^2^(Fo^2^)+(0.0600P)^2^+0.5377P] where P=(Fo^2^+2Fc^2^)/3'
_refine_ls_weighting_scheme calc
_refine_ls_wR_factor_gt 0.1244
_refine_ls_wR_factor_ref 0.1346
_reflns_number_gt 2720
_reflns_number_total 3443
_reflns_threshold_expression >2sigma(I)
_cod_data_source_file c1ce06081c.txt
_cod_data_source_block shelxl
_cod_depositor_comments
;

2018-02-22
Z value and formula fixed to values more according to usual
chemical conventions.                 miguel
;
_cod_original_formula_sum 'C22 H26 N6 O2 S2'
_cod_original_formula_weight 470.61
_cod_original_formula_units_Z 2
_cod_original_sg_symbol_H-M P21/c
_cod_database_code 7206875

loop_
_symmetry_equiv_pos_as_xyz
'x, y, z'
'-x, y+1/2, -z+1/2'
'-x, -y, -z'
'x, -y-1/2, z-1/2'

loop_
_atom_site_label
_atom_site_type_symbol
_atom_site_fract_x
_atom_site_fract_y
_atom_site_fract_z
_atom_site_U_iso_or_equiv
_atom_site_adp_type
_atom_site_occupancy
_atom_site_symmetry_multiplicity
_atom_site_calc_flag
_atom_site_refinement_flags
S1 S 0.41866(5) 0.49067(5) 0.13214(3) 0.04202(16) Uani 1 1 d .
O3 O 1.07027(14) 0.10081(11) 0.09523(7) 0.0315(3) Uani 1 1 d .
H3O H 1.1519 0.0822 0.1383 0.047 Uiso 1 1 calc R
N2 N 0.3536(3) 0.3236(3) 0.41895(16) 0.0752(7) Uani 1 1 d .
N3 N 0.65644(16) 0.53907(13) 0.27459(9) 0.0305(3) Uani 1 1 d .
N4 N 0.76464(16) 0.14508(15) -0.01551(9) 0.0330(3) Uani 1 1 d .
H4AN H 0.6656 0.1592 -0.0524 0.040 Uiso 1 1 calc .
H4BN H 0.8358 0.0859 -0.0297 0.040 Uiso 1 1 calc .
C1 C 0.97006(18) 0.19598(14) 0.12186(10) 0.0249(3) Uani 1 1 d .
C2 C 0.91082(18) 0.36447(15) 0.22574(10) 0.0270(3) Uani 1 1 d .
H2 H 0.9458 0.4146 0.2800 0.032 Uiso 1 1 calc .
C3 C 0.70104(17) 0.31067(14) 0.09075(10) 0.0243(3) Uani 1 1 d .
H3 H 0.5926 0.3264 0.0526 0.029 Uiso 1 1 calc .
C4 C 0.62586(17) 0.47321(14) 0.20064(10) 0.0244(3) Uani 1 1 d .
C9 C 0.74824(17) 0.38322(14) 0.17132(9) 0.0228(3) Uani 1 1 d .
C10 C 0.80852(18) 0.21613(14) 0.06501(9) 0.0245(3) Uani 1 1 d .
C11 C 1.02037(18) 0.27234(16) 0.19999(10) 0.0289(3) Uani 1 1 d .
H11 H 1.1315 0.2612 0.2363 0.035 Uiso 1 1 calc .
C12 C 0.5099(2) 0.6143(2) 0.29045(14) 0.0484(5) Uani 1 1 d .
H12A H 0.5417 0.7107 0.3029 0.058 Uiso 1 1 calc .
H12B H 0.4766 0.5766 0.3441 0.058 Uiso 1 1 calc .
C13 C 0.2438(3) 0.2576(3) 0.42810(14) 0.0520(5) Uani 1 1 d .
C14 C 0.1041(3) 0.1716(2) 0.43833(14) 0.0521(5) Uani 1 1 d .
H14A H 0.0911 0.0966 0.3950 0.078 Uiso 1 1 calc .
H14B H -0.0006 0.2252 0.4273 0.078 Uiso 1 1 calc .
H14C H 0.1272 0.1347 0.4996 0.078 Uiso 1 1 calc .
C15 C 0.3628(3) 0.6064(3) 0.21176(17) 0.0658(7) Uani 1 1 d .
H15A H 0.3376 0.6974 0.1843 0.079 Uiso 1 1 calc .
H15B H 0.2610 0.5733 0.2310 0.079 Uiso 1 1 calc .

loop_
_atom_site_aniso_label
_atom_site_aniso_U_11
_atom_site_aniso_U_22
_atom_site_aniso_U_33
_atom_site_aniso_U_23
_atom_site_aniso_U_13
_atom_site_aniso_U_12
S1 0.0264(2) 0.0456(3) 0.0466(3) -0.01235(19) -0.00752(18) 0.01218(17)
O3 0.0279(5) 0.0374(6) 0.0275(5) -0.0014(4) 0.0024(4) 0.0113(4)
N2 0.0431(11) 0.0958(17) 0.0796(16) -0.0078(13) -0.0006(10) 0.0020(11)
N3 0.0228(6) 0.0319(6) 0.0360(7) -0.0069(5) 0.0052(5) 0.0009(5)
N4 0.0271(6) 0.0400(7) 0.0289(7) -0.0097(6) -0.0001(5) 0.0050(5)
C1 0.0228(6) 0.0275(7) 0.0247(7) 0.0025(5) 0.0061(5) 0.0038(5)
C2 0.0228(6) 0.0303(7) 0.0258(7) -0.0028(6) 0.0012(5) 0.0014(5)
C3 0.0201(6) 0.0262(6) 0.0253(7) 0.0022(5) 0.0022(5) -0.0002(5)
C4 0.0198(6) 0.0223(6) 0.0297(7) 0.0017(5) 0.0029(5) -0.0004(5)
C9 0.0200(6) 0.0219(6) 0.0260(7) 0.0027(5) 0.0040(5) 0.0000(5)
C10 0.0232(6) 0.0273(6) 0.0225(6) 0.0015(5) 0.0039(5) -0.0006(5)
C11 0.0210(6) 0.0360(8) 0.0269(7) -0.0003(6) -0.0003(5) 0.0038(6)
C12 0.0290(8) 0.0557(11) 0.0584(12) -0.0235(10) 0.0050(8) 0.0086(8)
C13 0.0376(10) 0.0706(14) 0.0411(10) -0.0121(10) -0.0054(8) 0.0154(10)
C14 0.0481(11) 0.0636(13) 0.0426(11) -0.0091(9) 0.0061(8) 0.0140(10)
C15 0.0425(11) 0.0872(17) 0.0612(14) -0.0270(12) -0.0020(10) 0.0329(11)

loop_
_atom_type_symbol
_atom_type_description
_atom_type_scat_dispersion_real
_atom_type_scat_dispersion_imag
_atom_type_scat_source
C C 0.0033 0.0016 'International Tables Vol C Tables 4.2.6.8 and 6.1.1.4'
H H 0.0000 0.0000 'International Tables Vol C Tables 4.2.6.8 and 6.1.1.4'
N N 0.0061 0.0033 'International Tables Vol C Tables 4.2.6.8 and 6.1.1.4'
O O 0.0106 0.0060 'International Tables Vol C Tables 4.2.6.8 and 6.1.1.4'
S S 0.1246 0.1234 'International Tables Vol C Tables 4.2.6.8 and 6.1.1.4'

loop_
_geom_angle_atom_site_label_1
_geom_angle_atom_site_label_2
_geom_angle_atom_site_label_3
_geom_angle
C4 S1 C15 90.68(8)
C1 O3 H3O 109.5
C4 N3 C12 113.60(13)
C10 N4 H4AN 120.0
C10 N4 H4BN 120.0
H4AN N4 H4BN 120.0
O3 C1 C11 123.34(13)
O3 C1 C10 116.47(13)
C11 C1 C10 120.19(13)
C11 C2 C9 119.59(13)
C11 C2 H2 120.2
C9 C2 H2 120.2
C10 C3 C9 121.75(12)
C10 C3 H3 119.1
C9 C3 H3 119.1
N3 C4 C9 124.40(13)
N3 C4 S1 116.16(11)
C9 C4 S1 119.42(11)
C3 C9 C2 119.18(13)
C3 C9 C4 120.36(12)
C2 C9 C4 120.39(13)
N4 C10 C3 122.41(13)
N4 C10 C1 119.33(13)
C3 C10 C1 118.22(13)
C2 C11 C1 120.97(13)
C2 C11 H11 119.5
C1 C11 H11 119.5
N3 C12 C15 111.74(15)
N3 C12 H12A 109.3
C15 C12 H12A 109.3
N3 C12 H12B 109.3
C15 C12 H12B 109.3
H12A C12 H12B 107.9
N2 C13 C14 178.9(2)
C13 C14 H14A 109.5
C13 C14 H14B 109.5
H14A C14 H14B 109.5
C13 C14 H14C 109.5
H14A C14 H14C 109.5
H14B C14 H14C 109.5
C12 C15 S1 107.50(13)
C12 C15 H15A 110.2
S1 C15 H15A 110.2
C12 C15 H15B 110.2
S1 C15 H15B 110.2
H15A C15 H15B 108.5

loop_
_geom_bond_atom_site_label_1
_geom_bond_atom_site_label_2
_geom_bond_distance
S1 C4 1.7729(14)
S1 C15 1.796(2)
O3 C1 1.3599(17)
O3 H3O 0.8400
N2 C13 1.135(3)
N3 C4 1.276(2)
N3 C12 1.464(2)
N4 C10 1.3883(19)
N4 H4AN 0.8800
N4 H4BN 0.8800
C1 C11 1.390(2)
C1 C10 1.4105(19)
C2 C11 1.386(2)
C2 C9 1.4007(18)
C2 H2 0.9500
C3 C10 1.390(2)
C3 C9 1.398(2)
C3 H3 0.9500
C4 C9 1.4718(19)
C11 H11 0.9500
C12 C15 1.490(3)
C12 H12A 0.9900
C12 H12B 0.9900
C13 C14 1.449(3)
C14 H14A 0.9800
C14 H14B 0.9800
C14 H14C 0.9800
C15 H15A 0.9900
C15 H15B 0.9900

loop_
_geom_torsion_atom_site_label_1
_geom_torsion_atom_site_label_2
_geom_torsion_atom_site_label_3
_geom_torsion_atom_site_label_4
_geom_torsion
C12 N3 C4 C9 -176.22(15)
C12 N3 C4 S1 2.00(19)
C15 S1 C4 N3 1.45(16)
C15 S1 C4 C9 179.76(15)
C10 C3 C9 C2 2.8(2)
C10 C3 C9 C4 -174.35(13)
C11 C2 C9 C3 -1.5(2)
C11 C2 C9 C4 175.61(14)
N3 C4 C9 C3 177.33(14)
S1 C4 C9 C3 -0.84(18)
N3 C4 C9 C2 0.3(2)
S1 C4 C9 C2 -177.92(11)
C9 C3 C10 N4 -178.84(14)
C9 C3 C10 C1 -1.1(2)
O3 C1 C10 N4 -3.4(2)
C11 C1 C10 N4 175.98(14)
O3 C1 C10 C3 178.78(13)
C11 C1 C10 C3 -1.8(2)
C9 C2 C11 C1 -1.4(2)
O3 C1 C11 C2 -177.56(14)
C10 C1 C11 C2 3.1(2)
C4 N3 C12 C15 -5.4(3)
N3 C12 C15 S1 6.0(3)
C4 S1 C15 C12 -4.2(2)
